data_4320354
loop_
_publ_author_name
'Wesley R. Browne'
'Christine M. O'Connor'
'Claudio Villani'
'Johannes G. Vos'

_publ_section_title
;
 Separation and Photophysical Properties of the \D\D, \L\L, \D\L, and \L\D
 Stereoisomers of a Dinuclear Ruthenium(II) Complex
;
_journal_name_full 'Inorganic Chemistry'
_journal_page_first 5461
_journal_page_last 5464
_journal_paper_doi 10.1021/ic010473m
_journal_volume 40
_journal_year 2001
_chemical_compound_source 'See text'
_chemical_formula_sum 'C74 H72 F42 N2 Pt2 S6'
_chemical_formula_weight 2369.88
_space_group_IT_number 14
_symmetry_cell_setting monoclinic
_symmetry_space_group_name_Hall '-P 2yn'
_symmetry_space_group_name_H-M 'P 1 21/n 1'
_atom_sites_solution_hydrogens geom
_atom_sites_solution_primary heavy
_atom_sites_solution_secondary difmap
_audit_creation_date 1999-04-06
_audit_creation_method SHELXL-97
_cell_angle_alpha 90.00
_cell_angle_beta 90.406(18)
_cell_angle_gamma 90.00
_cell_formula_units_Z 2
_cell_length_a 14.282(4)
_cell_length_b 22.526(4)
_cell_length_c 15.2241(19)
_cell_measurement_reflns_used 42
_cell_measurement_temperature 293(2)
_cell_measurement_theta_max 9.45
_cell_measurement_theta_min 4.71
_cell_volume 4897.7(17)
_computing_cell_refinement 'XSCANS 2.10b (Fait, 1991)'
_computing_data_collection 'XSCANS 2.10b (Fait, 1991)'
_computing_data_reduction 'XSCANS 2.10b (Fait, 1991)'
_computing_molecular_graphics 'SHELXTL 5.03 (Sheldrick, 1995)'
_computing_publication_material 'SHELX97 (Sheldrick, 1997)'
_computing_structure_refinement 'SHELX97 (Sheldrick, 1997)'
_computing_structure_solution 'SHELXTL 5.03 (Sheldrick, 1995)'
_diffrn_ambient_temperature 293(2)
_diffrn_detector 'scintillation counter'
_diffrn_measured_fraction_theta_full 0.999
_diffrn_measured_fraction_theta_max 0.999
_diffrn_measurement_device_type 'Siemens P4'
_diffrn_measurement_method '\w scans'
_diffrn_radiation_monochromator graphite
_diffrn_radiation_probe x-ray
_diffrn_radiation_type MoK\a
_diffrn_radiation_wavelength 0.71073
_diffrn_reflns_av_R_equivalents 0.0580
_diffrn_reflns_av_sigmaI/netI 0.1408
_diffrn_reflns_limit_h_max 16
_diffrn_reflns_limit_h_min -1
_diffrn_reflns_limit_k_max 26
_diffrn_reflns_limit_k_min -1
_diffrn_reflns_limit_l_max 18
_diffrn_reflns_limit_l_min -18
_diffrn_reflns_number 10251
_diffrn_reflns_theta_full 25.00
_diffrn_reflns_theta_max 25.00
_diffrn_reflns_theta_min 1.69
_diffrn_source 'fine-focus sealed tube'
_diffrn_source_current 30
_diffrn_source_power 1.5
_diffrn_source_voltage 50
_diffrn_standards_decay_% 2.85
_diffrn_standards_interval_count 97
_diffrn_standards_number 3
_exptl_absorpt_coefficient_mu 3.099
_exptl_absorpt_correction_T_max 0.281
_exptl_absorpt_correction_T_min 0.241
_exptl_absorpt_correction_type psi-scan
_exptl_absorpt_process_details '8 psi scans with XSCANS (Fait, 1991)'
_exptl_crystal_colour orange
_exptl_crystal_density_diffrn 1.607
_exptl_crystal_density_method 'not measured'
_exptl_crystal_description prism
_exptl_crystal_F_000 2320
_exptl_crystal_size_max 0.30
_exptl_crystal_size_mid 0.15
_exptl_crystal_size_min 0.15
_refine_diff_density_max 1.277
_refine_diff_density_min -0.545
_refine_diff_density_rms 0.144
_refine_ls_extinction_coef 0.00069(12)
_refine_ls_extinction_expression Fc^*^=kFc[1+0.001xFc^2^\l^3^/sin(2\q)]^-1/4^
_refine_ls_extinction_method SHELXL
_refine_ls_goodness_of_fit_ref 1.007
_refine_ls_hydrogen_treatment constr
_refine_ls_matrix_type full
_refine_ls_number_parameters 614
_refine_ls_number_reflns 8603
_refine_ls_number_restraints 0
_refine_ls_restrained_S_all 1.007
_refine_ls_R_factor_all 0.1598
_refine_ls_R_factor_gt 0.0721
_refine_ls_shift/su_max 0.661
_refine_ls_shift/su_mean 0.027
_refine_ls_structure_factor_coef Fsqd
_refine_ls_weighting_details 'calc w=1/[\s^2^(Fo^2^)+(0.0803P)^2^+0.0000P] where P=(Fo^2^+2Fc^2^)/3'
_refine_ls_weighting_scheme calc
_refine_ls_wR_factor_gt 0.1531
_refine_ls_wR_factor_ref 0.1905
_reflns_number_gt 4426
_reflns_number_total 8603
_reflns_threshold_expression I>2sigma(I)
_cod_data_source_file ic010473m_1.cif
_cod_data_source_block gr65i
_cod_depositor_comments
;
The following automatic conversions were performed:

'_symmetry_cell_setting' value 'Monoclinic' changed to 'monoclinic'
according to the built-in table from CIF Core dictionary named
'cif_core.dic' version 2.4.1 from 2010-06-29.

Automatic conversion script
Id: cif_fix_values 1646 2011-03-28 12:23:43Z adriana 
;
_cod_original_cell_volume 4897.6(17)
_cod_database_code 4320354

loop_
_symmetry_equiv_pos_as_xyz
'x, y, z'
'-x+1/2, y+1/2, -z+1/2'
'-x, -y, -z'
'x-1/2, -y-1/2, z-1/2'

loop_
_atom_site_label
_atom_site_type_symbol
_atom_site_fract_x
_atom_site_fract_y
_atom_site_fract_z
_atom_site_U_iso_or_equiv
_atom_site_adp_type
_atom_site_occupancy
_atom_site_symmetry_multiplicity
_atom_site_calc_flag
_atom_site_refinement_flags
_atom_site_disorder_assembly
_atom_site_disorder_group
Pt1 Pt 0.42621(4) 0.96041(2) 0.06957(3) 0.0527(2) Uani 1 1 d . . .
S1 S 0.4151(2) 1.01918(15) -0.0557(2) 0.0569(9) Uani 1 1 d . . .
S2 S 0.2755(3) 0.9238(2) 0.0708(3) 0.0829(13) Uani 1 1 d . . .
S3 S 0.4502(3) 0.91469(17) 0.2047(2) 0.0689(10) Uani 1 1 d . . .
C1 C 0.3801(9) 0.9768(6) -0.1486(9) 0.059(4) Uani 1 1 d . . .
C2 C 0.4050(11) 0.9198(7) -0.1679(10) 0.070(4) Uani 1 1 d . . .
C3 C 0.3694(13) 0.8889(8) -0.2381(11) 0.081(5) Uani 1 1 d . . .
C4 C 0.3076(14) 0.9152(11) -0.2936(11) 0.094(6) Uani 1 1 d . A .
C5 C 0.2805(14) 0.9731(10) -0.2759(12) 0.099(6) Uani 1 1 d . . .
C6 C 0.3179(11) 1.0035(8) -0.2084(11) 0.073(4) Uani 1 1 d . . .
C7 C 0.267(4) 0.875(3) -0.369(2) 0.20(2) Uani 1 1 d . . .
C8 C 0.2015(9) 0.9677(8) 0.0038(10) 0.071(4) Uani 1 1 d . . .
C9 C 0.1813(13) 1.0246(8) 0.0186(13) 0.087(5) Uani 1 1 d . . .
C10 C 0.1191(15) 1.0576(10) -0.0270(15) 0.102(6) Uani 1 1 d . . .
C11 C 0.0769(12) 1.0346(11) -0.1000(16) 0.107(7) Uani 1 1 d . B .
C12 C 0.0932(13) 0.9768(12) -0.1171(15) 0.112(7) Uani 1 1 d . . .
C13 C 0.1562(12) 0.9436(8) -0.0680(12) 0.081(5) Uani 1 1 d . . .
C14 C 0.007(2) 1.075(3) -0.155(4) 0.22(2) Uani 1 1 d . . .
C15 C 0.3544(10) 0.9382(7) 0.2678(9) 0.061(4) Uani 1 1 d . . .
C16 C 0.2946(10) 0.9006(6) 0.3099(10) 0.065(4) Uani 1 1 d . . .
C17 C 0.2193(10) 0.9185(7) 0.3545(10) 0.067(4) Uani 1 1 d . . .
C18 C 0.1960(11) 0.9770(7) 0.3634(10) 0.074(4) Uani 1 1 d . C .
C19 C 0.2564(14) 1.0160(8) 0.3223(11) 0.085(5) Uani 1 1 d . . .
C20 C 0.3338(12) 0.9984(7) 0.2788(10) 0.075(5) Uani 1 1 d . . .
C21 C 0.1170(18) 1.0021(15) 0.4150(17) 0.111(7) Uani 1 1 d . . .
F2 F 0.4675(6) 0.8923(4) -0.1142(6) 0.089(3) Uani 1 1 d . . .
F3 F 0.3990(9) 0.8327(5) -0.2491(7) 0.138(4) Uani 1 1 d . . .
F5 F 0.2212(8) 1.0015(6) -0.3321(7) 0.138(4) Uani 1 1 d . . .
F6 F 0.2875(8) 1.0582(5) -0.1964(7) 0.107(3) Uani 1 1 d . . .
F71 F 0.268(3) 0.9076(14) -0.4442(13) 0.288(15) Uani 1 1 d . A .
F72 F 0.216(3) 0.8382(16) -0.3459(17) 0.295(16) Uani 1 1 d . A .
F73 F 0.324(2) 0.836(2) -0.399(3) 0.18(2) Uani 0.50 1 d P A 1
F74 F 0.168(3) 0.896(2) -0.386(3) 0.185(15) Uani 0.50 1 d P A 2
F9 F 0.2218(9) 1.0515(5) 0.0898(8) 0.126(4) Uani 1 1 d . . .
F10 F 0.1021(10) 1.1132(6) -0.0087(11) 0.171(6) Uani 1 1 d . . .
F12 F 0.0601(10) 0.9475(6) -0.1913(9) 0.162(5) Uani 1 1 d . . .
F13 F 0.1791(9) 0.8870(5) -0.0939(8) 0.141(4) Uani 1 1 d . . .
F141 F -0.0662(11) 1.0374(11) -0.1780(11) 0.211(9) Uani 1 1 d . B .
F142 F 0.0437(14) 1.0773(19) -0.2362(19) 0.33(2) Uani 1 1 d . B .
F143 F 0.028(8) 1.129(3) -0.156(5) 0.32(5) Uani 0.50 1 d P B 3
F144 F -0.042(2) 1.1085(16) -0.101(3) 0.173(18) Uani 0.50 1 d P B 4
F16 F 0.3114(6) 0.8416(4) 0.3024(6) 0.090(3) Uani 1 1 d . . .
F17 F 0.1636(6) 0.8766(4) 0.3891(6) 0.103(3) Uani 1 1 d . . .
F19 F 0.2412(9) 1.0762(4) 0.3346(8) 0.133(4) Uani 1 1 d . . .
F20 F 0.3871(7) 1.0413(4) 0.2439(7) 0.108(3) Uani 1 1 d . . .
F211 F 0.062(3) 0.9612(14) 0.4542(16) 0.116(10) Uani 0.67 1 d P C 5
F212 F 0.144(3) 1.0384(16) 0.478(2) 0.129(13) Uani 0.67 1 d P C 5
F213 F 0.059(4) 1.037(3) 0.372(3) 0.135(13) Uani 0.67 1 d P C 5
F214 F 0.048(6) 0.961(5) 0.405(5) 0.20(4) Uani 0.33 1 d P C 6
F215 F 0.135(4) 1.016(4) 0.501(4) 0.13(3) Uani 0.33 1 d P C 6
F216 F 0.069(10) 1.051(6) 0.374(10) 0.29(7) Uani 0.33 1 d P C 6
N1 N 0.4124(10) 0.7340(5) 0.0704(10) 0.086(4) Uani 1 1 d . . .
C51 C 0.4830(12) 0.7809(7) 0.0401(12) 0.090(5) Uani 1 1 d . . .
H51A H 0.4546 0.8038 -0.0070 0.108 Uiso 1 1 calc R . .
H51B H 0.4952 0.8078 0.0885 0.108 Uiso 1 1 calc R . .
C52 C 0.5761(15) 0.7565(9) 0.0081(17) 0.137(8) Uani 1 1 d . . .
H52A H 0.6036 0.7315 0.0533 0.165 Uiso 1 1 calc R . .
H52B H 0.5655 0.7321 -0.0436 0.165 Uiso 1 1 calc R . .
C53 C 0.6425(16) 0.8055(9) -0.0138(18) 0.149(10) Uani 1 1 d . . .
H53A H 0.6121 0.8322 -0.0551 0.178 Uiso 1 1 calc R . .
H53B H 0.6562 0.8278 0.0392 0.178 Uiso 1 1 calc R . .
C54 C 0.729(2) 0.7854(12) -0.051(2) 0.206(13) Uani 1 1 d . . .
H54A H 0.7681 0.8190 -0.0639 0.309 Uiso 1 1 calc R . .
H54B H 0.7165 0.7638 -0.1042 0.309 Uiso 1 1 calc R . .
H54C H 0.7608 0.7600 -0.0099 0.309 Uiso 1 1 calc R . .
C55 C 0.4476(15) 0.6977(9) 0.1455(13) 0.109(6) Uani 1 1 d . . .
H55A H 0.5012 0.6749 0.1261 0.131 Uiso 1 1 calc R . .
H55B H 0.3992 0.6697 0.1621 0.131 Uiso 1 1 calc R . .
C56 C 0.4757(17) 0.7329(9) 0.2257(15) 0.136(8) Uani 1 1 d . . .
H56A H 0.4266 0.7612 0.2391 0.163 Uiso 1 1 calc R . .
H56B H 0.5322 0.7552 0.2129 0.163 Uiso 1 1 calc R . .
C57 C 0.493(2) 0.6935(12) 0.3062(17) 0.179(12) Uani 1 1 d . . .
H57A H 0.4382 0.6696 0.3170 0.214 Uiso 1 1 calc R . .
H57B H 0.5449 0.6667 0.2939 0.214 Uiso 1 1 calc R . .
C58 C 0.516(2) 0.7284(14) 0.386(2) 0.195(12) Uani 1 1 d . . .
H58A H 0.5225 0.7020 0.4357 0.292 Uiso 1 1 calc R . .
H58B H 0.4665 0.7562 0.3976 0.292 Uiso 1 1 calc R . .
H58C H 0.5736 0.7495 0.3780 0.292 Uiso 1 1 calc R . .
C59 C 0.3258(11) 0.7698(7) 0.0977(12) 0.088(5) Uani 1 1 d . . .
H59A H 0.3435 0.7967 0.1447 0.105 Uiso 1 1 calc R . .
H59B H 0.3051 0.7936 0.0482 0.105 Uiso 1 1 calc R . .
C60 C 0.2452(14) 0.7320(8) 0.1281(14) 0.114(7) Uani 1 1 d . . .
H60A H 0.2627 0.7122 0.1824 0.137 Uiso 1 1 calc R . .
H60B H 0.2322 0.7017 0.0844 0.137 Uiso 1 1 calc R . .
C61 C 0.1569(16) 0.7686(11) 0.1431(17) 0.148(9) Uani 1 1 d . . .
H61A H 0.1737 0.8021 0.1802 0.177 Uiso 1 1 calc R . .
H61B H 0.1370 0.7846 0.0869 0.177 Uiso 1 1 calc R . .
C62 C 0.0752(18) 0.7389(13) 0.183(2) 0.243(19) Uani 1 1 d . . .
H62A H 0.0255 0.7671 0.1904 0.365 Uiso 1 1 calc R . .
H62B H 0.0928 0.7230 0.2394 0.365 Uiso 1 1 calc R . .
H62C H 0.0544 0.7072 0.1456 0.365 Uiso 1 1 calc R . .
C63 C 0.3903(14) 0.6901(8) -0.0026(13) 0.106(6) Uani 1 1 d . . .
H63A H 0.4476 0.6696 -0.0180 0.128 Uiso 1 1 calc R . .
H63B H 0.3472 0.6606 0.0201 0.128 Uiso 1 1 calc R . .
C64 C 0.3479(16) 0.7165(9) -0.0861(14) 0.123(7) Uani 1 1 d . . .
H64A H 0.2902 0.7365 -0.0704 0.147 Uiso 1 1 calc R . .
H64B H 0.3905 0.7465 -0.1078 0.147 Uiso 1 1 calc R . .
C65 C 0.326(2) 0.6738(12) -0.161(2) 0.190(12) Uani 1 1 d . . .
H65A H 0.2866 0.6424 -0.1386 0.227 Uiso 1 1 calc R . .
H65B H 0.3846 0.6556 -0.1794 0.227 Uiso 1 1 calc R . .
C66 C 0.279(2) 0.7009(14) -0.2419(16) 0.226(18) Uani 1 1 d . . .
H66A H 0.2679 0.6706 -0.2851 0.339 Uiso 1 1 calc R . .
H66B H 0.3179 0.7312 -0.2661 0.339 Uiso 1 1 calc R . .
H66C H 0.2197 0.7180 -0.2252 0.339 Uiso 1 1 calc R . .

loop_
_atom_site_aniso_label
_atom_site_aniso_U_11
_atom_site_aniso_U_22
_atom_site_aniso_U_33
_atom_site_aniso_U_23
_atom_site_aniso_U_13
_atom_site_aniso_U_12
Pt1 0.0496(3) 0.0532(3) 0.0555(3) 0.0026(3) 0.0045(2) -0.0025(3)
S1 0.0498(19) 0.058(2) 0.063(2) 0.0044(17) 0.0022(17) 0.0028(16)
S2 0.057(2) 0.088(3) 0.104(3) 0.028(3) -0.004(2) -0.016(2)
S3 0.067(2) 0.075(3) 0.065(2) 0.018(2) 0.0104(19) 0.005(2)
C1 0.048(8) 0.067(10) 0.064(9) 0.007(7) -0.011(7) -0.002(7)
C2 0.080(11) 0.062(10) 0.069(10) 0.015(9) 0.000(9) 0.007(9)
C3 0.095(12) 0.076(12) 0.072(11) -0.018(10) 0.003(10) -0.007(10)
C4 0.095(14) 0.133(18) 0.053(10) -0.005(12) -0.014(10) -0.046(13)
C5 0.094(13) 0.131(19) 0.072(12) 0.018(13) -0.020(10) -0.031(13)
C6 0.072(10) 0.067(11) 0.081(12) 0.001(10) -0.003(9) -0.009(9)
C7 0.21(5) 0.32(6) 0.09(2) -0.01(3) 0.00(2) -0.16(5)
C8 0.045(8) 0.080(11) 0.088(11) 0.019(10) 0.002(8) -0.010(9)
C9 0.092(13) 0.073(13) 0.096(13) 0.002(10) -0.011(11) -0.004(10)
C10 0.094(15) 0.101(17) 0.110(16) 0.003(13) -0.009(13) 0.018(13)
C11 0.063(11) 0.104(16) 0.15(2) 0.052(16) -0.011(13) -0.008(13)
C12 0.076(13) 0.14(2) 0.117(17) 0.037(16) -0.033(12) -0.042(14)
C13 0.073(11) 0.074(12) 0.094(12) 0.008(10) -0.021(10) -0.016(9)
C14 0.08(2) 0.33(6) 0.25(5) 0.20(5) 0.00(3) -0.05(3)
C15 0.066(9) 0.063(9) 0.056(9) -0.003(7) 0.010(7) 0.000(7)
C16 0.065(10) 0.052(9) 0.078(10) 0.001(8) 0.027(8) -0.003(7)
C17 0.055(9) 0.070(10) 0.076(10) 0.010(9) 0.012(8) -0.010(8)
C18 0.077(11) 0.084(13) 0.061(9) -0.010(8) 0.019(8) -0.001(9)
C19 0.112(15) 0.069(11) 0.073(11) -0.006(9) 0.005(11) -0.004(11)
C20 0.085(12) 0.075(12) 0.063(10) -0.004(9) 0.027(9) -0.026(10)
C21 0.092(17) 0.15(2) 0.089(16) -0.011(19) 0.025(15) 0.003(19)
F2 0.103(7) 0.078(6) 0.086(6) -0.009(5) -0.009(5) 0.018(5)
F3 0.207(13) 0.088(8) 0.118(9) -0.043(7) -0.005(8) -0.006(8)
F5 0.127(9) 0.183(11) 0.105(8) 0.015(8) -0.056(7) -0.001(9)
F6 0.119(8) 0.098(8) 0.105(8) 0.011(6) -0.024(6) 0.023(6)
F71 0.39(4) 0.34(4) 0.127(16) -0.081(19) -0.03(2) -0.18(3)
F72 0.30(4) 0.35(4) 0.23(3) -0.11(3) -0.02(3) -0.19(4)
F73 0.14(3) 0.26(5) 0.13(3) -0.15(3) 0.001(19) -0.01(3)
F74 0.17(3) 0.22(4) 0.16(3) -0.07(3) -0.06(3) -0.05(3)
F9 0.146(10) 0.098(8) 0.133(9) -0.028(7) -0.012(8) 0.022(7)
F10 0.164(12) 0.105(10) 0.245(17) -0.006(11) -0.025(11) 0.046(9)
F12 0.163(12) 0.175(13) 0.148(11) 0.016(10) -0.061(10) -0.033(10)
F13 0.168(11) 0.106(9) 0.149(10) -0.023(8) -0.043(9) -0.018(8)
F141 0.119(12) 0.34(3) 0.170(14) 0.093(16) -0.018(10) 0.026(14)
F142 0.138(15) 0.53(5) 0.32(3) 0.32(4) -0.015(19) 0.02(2)
F143 0.58(14) 0.19(5) 0.19(5) 0.04(4) -0.13(7) 0.12(6)
F144 0.055(15) 0.14(3) 0.32(6) 0.09(3) -0.02(2) 0.026(15)
F16 0.101(7) 0.073(6) 0.096(7) 0.004(5) 0.034(5) 0.001(5)
F17 0.099(7) 0.093(7) 0.117(8) -0.002(6) 0.048(6) -0.018(6)
F19 0.176(12) 0.076(7) 0.147(10) -0.017(7) 0.064(9) 0.013(7)
F20 0.131(8) 0.074(6) 0.120(8) -0.001(6) 0.047(7) -0.019(6)
F211 0.13(2) 0.108(15) 0.114(18) -0.016(16) 0.072(19) 0.010(15)
F212 0.17(2) 0.13(2) 0.08(2) -0.04(2) 0.065(18) 0.010(18)
F213 0.13(3) 0.15(3) 0.13(2) -0.01(2) 0.00(2) 0.08(2)
F214 0.11(4) 0.32(10) 0.18(7) -0.15(8) 0.08(5) 0.02(5)
F215 0.10(3) 0.25(9) 0.05(2) 0.03(3) 0.00(2) 0.02(4)
F216 0.15(6) 0.32(12) 0.42(14) 0.19(9) 0.13(7) 0.06(7)
N1 0.097(11) 0.055(7) 0.105(10) 0.000(9) 0.009(9) 0.017(8)
C51 0.094(13) 0.069(11) 0.108(13) 0.010(10) 0.012(11) -0.007(10)
C52 0.114(17) 0.095(16) 0.20(2) 0.001(16) 0.053(17) 0.010(14)
C53 0.122(18) 0.086(15) 0.24(3) 0.006(17) 0.068(19) 0.033(14)
C54 0.24(4) 0.12(2) 0.26(4) -0.01(2) 0.05(3) 0.01(2)
C55 0.122(16) 0.092(14) 0.115(16) 0.017(13) 0.014(13) 0.030(13)
C56 0.16(2) 0.091(15) 0.15(2) 0.027(16) -0.034(18) 0.029(15)
C57 0.25(3) 0.15(2) 0.14(2) 0.04(2) -0.04(2) 0.02(2)
C58 0.20(3) 0.20(3) 0.19(3) 0.02(3) -0.03(3) 0.04(2)
C59 0.078(11) 0.077(11) 0.108(13) 0.016(10) 0.008(10) 0.023(10)
C60 0.115(16) 0.087(13) 0.140(18) 0.021(13) 0.017(14) 0.023(13)
C61 0.122(19) 0.14(2) 0.18(2) 0.004(18) -0.002(18) 0.015(17)
C62 0.13(2) 0.18(3) 0.43(6) 0.06(3) 0.11(3) -0.02(2)
C63 0.118(16) 0.083(13) 0.118(16) -0.015(13) 0.027(13) 0.000(12)
C64 0.148(19) 0.103(16) 0.116(17) -0.022(14) 0.016(15) -0.011(15)
C65 0.21(3) 0.14(2) 0.22(3) -0.06(2) 0.04(3) -0.03(2)
C66 0.35(5) 0.22(3) 0.11(2) 0.00(2) -0.09(3) -0.05(3)

loop_
_atom_type_symbol
_atom_type_description
_atom_type_scat_dispersion_real
_atom_type_scat_dispersion_imag
_atom_type_scat_source
C C 0.0033 0.0016 'International Tables Vol C Tables 4.2.6.8 and 6.1.1.4'
H H 0.0000 0.0000 'International Tables Vol C Tables 4.2.6.8 and 6.1.1.4'
N N 0.0061 0.0033 'International Tables Vol C Tables 4.2.6.8 and 6.1.1.4'
F F 0.0171 0.0103 'International Tables Vol C Tables 4.2.6.8 and 6.1.1.4'
S S 0.1246 0.1234 'International Tables Vol C Tables 4.2.6.8 and 6.1.1.4'
Pt Pt -1.7033 8.3905 'International Tables Vol C Tables 4.2.6.8 and 6.1.1.4'

loop_
_audit_contact_author_name
_audit_contact_author_address
_audit_contact_author_email
_audit_contact_author_fax
_audit_contact_author_phone
'Bern\`es, Sylvain'
;     Facultad de Qu\'imica, USAI
      Universidad Nacional Aut\'onoma de M\'exico
      Coyoac\'an 04510
      M\'exico, D.F.
;
sylvain@eros.pquim.unam.mx (525)6232521 (525)6232524

loop_
_geom_angle_atom_site_label_1
_geom_angle_atom_site_label_2
_geom_angle_atom_site_label_3
_geom_angle
_geom_angle_site_symmetry_1
_geom_angle_site_symmetry_3
_geom_angle_publ_flag
S2 Pt1 S1 169.37(15) . 3_675 ?
S2 Pt1 S3 88.06(14) . . ?
S1 Pt1 S3 91.74(13) 3_675 . ?
S2 Pt1 S1 98.75(14) . . ?
S1 Pt1 S1 82.74(13) 3_675 . ?
S3 Pt1 S1 170.68(14) . . ?
C1 S1 Pt1 107.6(5) . 3_675 ?
C1 S1 Pt1 111.4(5) . . ?
Pt1 S1 Pt1 97.26(13) 3_675 . ?
C8 S2 Pt1 110.5(5) . . ?
C15 S3 Pt1 103.8(5) . . ?
C2 C1 C6 115.4(14) . . ?
C2 C1 S1 127.2(11) . . ?
C6 C1 S1 117.3(11) . . ?
F2 C2 C1 118.2(14) . . ?
F2 C2 C3 118.5(14) . . ?
C1 C2 C3 123.3(15) . . ?
F3 C3 C4 122.5(18) . . ?
F3 C3 C2 117.3(17) . . ?
C4 C3 C2 120.2(17) . . ?
C3 C4 C5 118.1(16) . . ?
C3 C4 C7 116(3) . . ?
C5 C4 C7 126(3) . . ?
C6 C5 F5 119(2) . . ?
C6 C5 C4 121.1(18) . . ?
F5 C5 C4 119.7(19) . . ?
F6 C6 C5 116.9(17) . . ?
F6 C6 C1 121.2(15) . . ?
C5 C6 C1 121.6(17) . . ?
F72 C7 F71 131(4) . . ?
F72 C7 F73 92(6) . . ?
F71 C7 F73 94(3) . . ?
F72 C7 F74 71(4) . . ?
F71 C7 F74 73(4) . . ?
F73 C7 F74 139(3) . . ?
F72 C7 C4 114(3) . . ?
F71 C7 C4 107(4) . . ?
F73 C7 C4 115(4) . . ?
F74 C7 C4 106(4) . . ?
C9 C8 C13 114.2(16) . . ?
C9 C8 S2 124.8(15) . . ?
C13 C8 S2 120.9(14) . . ?
C8 C9 C10 125.9(19) . . ?
C8 C9 F9 117.9(17) . . ?
C10 C9 F9 116.0(18) . . ?
F10 C10 C9 123(2) . . ?
F10 C10 C11 117(2) . . ?
C9 C10 C11 120(2) . . ?
C12 C11 C10 117(2) . . ?
C12 C11 C14 125(3) . . ?
C10 C11 C14 119(4) . . ?
C11 C12 C13 122(2) . . ?
C11 C12 F12 124(2) . . ?
C13 C12 F12 113(2) . . ?
F13 C13 C8 118.7(16) . . ?
F13 C13 C12 120.1(19) . . ?
C8 C13 C12 121.1(18) . . ?
F143 C14 F144 66(8) . . ?
F143 C14 F142 82(4) . . ?
F144 C14 F142 140(5) . . ?
F143 C14 F141 141(6) . . ?
F144 C14 F141 96(3) . . ?
F142 C14 F141 95(5) . . ?
F143 C14 C11 115(5) . . ?
F144 C14 C11 110(4) . . ?
F142 C14 C11 104(4) . . ?
F141 C14 C11 104(3) . . ?
C16 C15 C20 114.4(13) . . ?
C16 C15 S3 124.1(12) . . ?
C20 C15 S3 121.6(11) . . ?
C17 C16 F16 118.9(13) . . ?
C17 C16 C15 123.9(14) . . ?
F16 C16 C15 117.2(13) . . ?
C16 C17 F17 117.8(14) . . ?
C16 C17 C18 122.6(14) . . ?
F17 C17 C18 119.5(13) . . ?
C17 C18 C19 114.6(15) . . ?
C17 C18 C21 127.2(18) . . ?
C19 C18 C21 118.2(18) . . ?
C20 C19 C18 123.2(16) . . ?
C20 C19 F19 118.9(16) . . ?
C18 C19 F19 117.6(17) . . ?
F20 C20 C19 116.8(16) . . ?
F20 C20 C15 122.0(14) . . ?
C19 C20 C15 121.2(15) . . ?
F215 C21 F212 27(4) . . ?
F215 C21 F213 118(4) . . ?
F212 C21 F213 100(3) . . ?
F215 C21 F211 80(4) . . ?
F212 C21 F211 106(3) . . ?
F213 C21 F211 105(4) . . ?
F215 C21 F214 113(5) . . ?
F212 C21 F214 136(4) . . ?
F213 C21 F214 84(6) . . ?
F211 C21 F214 33(4) . . ?
F215 C21 F216 109(7) . . ?
F212 C21 F216 89(7) . . ?
F213 C21 F216 14(8) . . ?
F211 C21 F216 116(6) . . ?
F214 C21 F216 97(8) . . ?
F215 C21 C18 117(3) . . ?
F212 C21 C18 113(3) . . ?
F213 C21 C18 116(2) . . ?
F211 C21 C18 115(2) . . ?
F214 C21 C18 104(4) . . ?
F216 C21 C18 115(6) . . ?
C7 F71 F74 58(3) . . ?
C7 F72 F74 65(4) . . ?
C7 F72 F73 47(5) . . ?
F74 F72 F73 103(3) . . ?
C7 F73 F72 42(3) . . ?
C7 F74 F72 44(2) . . ?
C7 F74 F71 49(2) . . ?
F72 F74 F71 88(3) . . ?
C14 F142 F143 46(3) . . ?
C14 F143 F142 52(4) . . ?
C55 N1 C63 105.7(13) . . ?
C55 N1 C51 113.0(14) . . ?
C63 N1 C51 111.2(14) . . ?
C55 N1 C59 110.4(14) . . ?
C63 N1 C59 112.0(14) . . ?
C51 N1 C59 104.6(12) . . ?
C52 C51 N1 115.2(14) . . ?
C53 C52 C51 111.2(16) . . ?
C54 C53 C52 113.9(19) . . ?
N1 C55 C56 114.7(16) . . ?
C55 C56 C57 112.5(19) . . ?
C58 C57 C56 113(2) . . ?
C60 C59 N1 113.9(14) . . ?
C59 C60 C61 112.0(17) . . ?
C62 C61 C60 118(2) . . ?
C64 C63 N1 115.8(15) . . ?
C65 C64 C63 117(2) . . ?
C64 C65 C66 116(2) . . ?

loop_
_geom_bond_atom_site_label_1
_geom_bond_atom_site_label_2
_geom_bond_distance
_geom_bond_site_symmetry_2
_geom_bond_publ_flag
Pt1 S2 2.306(4) . ?
Pt1 S1 2.323(3) 3_675 ?
Pt1 S3 2.325(4) . ?
Pt1 S1 2.326(3) . ?
S1 C1 1.776(14) . ?
S1 Pt1 2.323(3) 3_675 ?
S2 C8 1.765(15) . ?
S3 C15 1.759(14) . ?
C1 C2 1.364(19) . ?
C1 C6 1.403(19) . ?
C2 F2 1.356(16) . ?
C2 C3 1.37(2) . ?
C3 F3 1.346(19) . ?
C3 C4 1.35(2) . ?
C4 C5 1.39(3) . ?
C4 C7 1.58(4) . ?
C5 C6 1.34(2) . ?
C5 F5 1.36(2) . ?
C6 F6 1.320(18) . ?
C7 F72 1.16(4) . ?
C7 F71 1.36(5) . ?
C7 F73 1.27(7) . ?
C7 F74 1.52(7) . ?
C8 C9 1.34(2) . ?
C8 C13 1.38(2) . ?
C9 C10 1.35(2) . ?
C9 F9 1.366(19) . ?
C10 F10 1.31(2) . ?
C10 C11 1.36(3) . ?
C11 C12 1.35(3) . ?
C11 C14 1.59(4) . ?
C12 C13 1.39(3) . ?
C12 F12 1.39(2) . ?
C13 F13 1.375(19) . ?
C14 F143 1.24(7) . ?
C14 F144 1.32(8) . ?
C14 F142 1.35(6) . ?
C14 F141 1.39(5) . ?
C15 C16 1.367(18) . ?
C15 C20 1.40(2) . ?
C16 C17 1.338(19) . ?
C16 F16 1.355(15) . ?
C17 F17 1.345(15) . ?
C17 C18 1.37(2) . ?
C18 C19 1.38(2) . ?
C18 C21 1.49(2) . ?
C19 C20 1.35(2) . ?
C19 F19 1.386(18) . ?
C20 F20 1.342(16) . ?
C21 F215 1.37(7) . ?
C21 F212 1.31(4) . ?
C21 F213 1.31(5) . ?
C21 F211 1.35(4) . ?
C21 F214 1.35(10) . ?
C21 F216 1.44(14) . ?
F71 F74 1.72(5) . ?
F72 F74 1.59(4) . ?
F72 F73 1.75(5) . ?
F142 F143 1.71(6) . ?
N1 C55 1.49(2) . ?
N1 C63 1.52(2) . ?
N1 C51 1.533(19) . ?
N1 C59 1.536(18) . ?
C51 C52 1.52(2) . ?
C52 C53 1.49(3) . ?
C53 C54 1.44(3) . ?
C55 C56 1.51(2) . ?
C56 C57 1.53(3) . ?
C57 C58 1.49(3) . ?
C59 C60 1.51(2) . ?
C60 C61 1.53(3) . ?
C61 C62 1.48(3) . ?
C63 C64 1.52(2) . ?
C64 C65 1.52(3) . ?
C65 C66 1.53(3) . ?

loop_
_geom_torsion_atom_site_label_1
_geom_torsion_atom_site_label_2
_geom_torsion_atom_site_label_3
_geom_torsion_atom_site_label_4
_geom_torsion
_geom_torsion_site_symmetry_1
_geom_torsion_site_symmetry_2
_geom_torsion_site_symmetry_3
_geom_torsion_site_symmetry_4
_geom_torsion_publ_flag
S2 Pt1 S1 C1 -57.2(5) . . . . ?
S1 Pt1 S1 C1 112.2(5) 3_675 . . . ?
S3 Pt1 S1 C1 166.2(8) . . . . ?
S2 Pt1 S1 Pt1 -169.37(15) . . . 3_675 ?
S1 Pt1 S1 Pt1 0.0 3_675 . . 3_675 ?
S3 Pt1 S1 Pt1 54.1(8) . . . 3_675 ?
S1 Pt1 S2 C8 -115.0(9) 3_675 . . . ?
S3 Pt1 S2 C8 155.9(7) . . . . ?
S1 Pt1 S2 C8 -17.7(7) . . . . ?
S2 Pt1 S3 C15 -50.4(5) . . . . ?
S1 Pt1 S3 C15 140.2(5) 3_675 . . . ?
S1 Pt1 S3 C15 86.8(9) . . . . ?
Pt1 S1 C1 C2 69.0(14) 3_675 . . . ?
Pt1 S1 C1 C2 -36.5(14) . . . . ?
Pt1 S1 C1 C6 -113.0(11) 3_675 . . . ?
Pt1 S1 C1 C6 141.5(10) . . . . ?
C6 C1 C2 F2 177.8(13) . . . . ?
S1 C1 C2 F2 -4(2) . . . . ?
C6 C1 C2 C3 -3(2) . . . . ?
S1 C1 C2 C3 175.2(12) . . . . ?
F2 C2 C3 F3 0(2) . . . . ?
C1 C2 C3 F3 -179.3(14) . . . . ?
F2 C2 C3 C4 -179.3(14) . . . . ?
C1 C2 C3 C4 1(3) . . . . ?
F3 C3 C4 C5 179.2(16) . . . . ?
C2 C3 C4 C5 -1(3) . . . . ?
F3 C3 C4 C7 3(3) . . . . ?
C2 C3 C4 C7 -177(2) . . . . ?
C3 C4 C5 C6 3(3) . . . . ?
C7 C4 C5 C6 179(2) . . . . ?
C3 C4 C5 F5 177.6(15) . . . . ?
C7 C4 C5 F5 -7(3) . . . . ?
F5 C5 C6 F6 6(2) . . . . ?
C4 C5 C6 F6 -179.6(16) . . . . ?
F5 C5 C6 C1 -179.5(15) . . . . ?
C4 C5 C6 C1 -5(3) . . . . ?
C2 C1 C6 F6 179.0(13) . . . . ?
S1 C1 C6 F6 1(2) . . . . ?
C2 C1 C6 C5 5(2) . . . . ?
S1 C1 C6 C5 -173.4(13) . . . . ?
C3 C4 C7 F72 71(7) . . . . ?
C5 C4 C7 F72 -105(7) . . . . ?
C3 C4 C7 F71 -136(4) . . . . ?
C5 C4 C7 F71 48(6) . . . . ?
C3 C4 C7 F73 -34(5) . . . . ?
C5 C4 C7 F73 151(5) . . . . ?
C3 C4 C7 F74 147(4) . . . . ?
C5 C4 C7 F74 -28(5) . . . . ?
Pt1 S2 C8 C9 -63.9(16) . . . . ?
Pt1 S2 C8 C13 118.8(12) . . . . ?
C13 C8 C9 C10 3(3) . . . . ?
S2 C8 C9 C10 -174.0(15) . . . . ?
C13 C8 C9 F9 178.7(14) . . . . ?
S2 C8 C9 F9 1(2) . . . . ?
C8 C9 C10 F10 179.5(19) . . . . ?
F9 C9 C10 F10 4(3) . . . . ?
C8 C9 C10 C11 -6(3) . . . . ?
F9 C9 C10 C11 178.7(18) . . . . ?
F10 C10 C11 C12 -178.6(19) . . . . ?
C9 C10 C11 C12 7(3) . . . . ?
F10 C10 C11 C14 -3(3) . . . . ?
C9 C10 C11 C14 -178(2) . . . . ?
C10 C11 C12 C13 -6(3) . . . . ?
C14 C11 C12 C13 179(2) . . . . ?
C10 C11 C12 F12 -176.1(18) . . . . ?
C14 C11 C12 F12 8(4) . . . . ?
C9 C8 C13 F13 173.8(15) . . . . ?
S2 C8 C13 F13 -9(2) . . . . ?
C9 C8 C13 C12 -2(2) . . . . ?
S2 C8 C13 C12 175.5(14) . . . . ?
C11 C12 C13 F13 -172.3(19) . . . . ?
F12 C12 C13 F13 -1(2) . . . . ?
C11 C12 C13 C8 3(3) . . . . ?
F12 C12 C13 C8 174.8(15) . . . . ?
C12 C11 C14 F143 -151(8) . . . . ?
C10 C11 C14 F143 34(9) . . . . ?
C12 C11 C14 F144 137(4) . . . . ?
C10 C11 C14 F144 -38(4) . . . . ?
C12 C11 C14 F142 -63(4) . . . . ?
C10 C11 C14 F142 121(5) . . . . ?
C12 C11 C14 F141 35(5) . . . . ?
C10 C11 C14 F141 -140(4) . . . . ?
Pt1 S3 C15 C16 125.6(13) . . . . ?
Pt1 S3 C15 C20 -54.7(14) . . . . ?
C20 C15 C16 C17 3(2) . . . . ?
S3 C15 C16 C17 -176.9(12) . . . . ?
C20 C15 C16 F16 -179.4(13) . . . . ?
S3 C15 C16 F16 0(2) . . . . ?
F16 C16 C17 F17 -1(2) . . . . ?
C15 C16 C17 F17 176.6(14) . . . . ?
F16 C16 C17 C18 -178.4(14) . . . . ?
C15 C16 C17 C18 -1(3) . . . . ?
C16 C17 C18 C19 0(2) . . . . ?
F17 C17 C18 C19 -177.6(14) . . . . ?
C16 C17 C18 C21 -177(2) . . . . ?
F17 C17 C18 C21 5(3) . . . . ?
C17 C18 C19 C20 -2(3) . . . . ?
C21 C18 C19 C20 175.5(19) . . . . ?
C17 C18 C19 F19 -175.0(15) . . . . ?
C21 C18 C19 F19 2(3) . . . . ?
C18 C19 C20 F20 -178.5(15) . . . . ?
F19 C19 C20 F20 -5(2) . . . . ?
C18 C19 C20 C15 4(3) . . . . ?
F19 C19 C20 C15 177.4(15) . . . . ?
C16 C15 C20 F20 178.1(14) . . . . ?
S3 C15 C20 F20 -2(2) . . . . ?
C16 C15 C20 C19 -5(2) . . . . ?
S3 C15 C20 C19 175.5(13) . . . . ?
C17 C18 C21 F215 89(5) . . . . ?
C19 C18 C21 F215 -87(5) . . . . ?
C17 C18 C21 F212 120(3) . . . . ?
C19 C18 C21 F212 -57(3) . . . . ?
C17 C18 C21 F213 -125(4) . . . . ?
C19 C18 C21 F213 58(4) . . . . ?
C17 C18 C21 F211 -2(4) . . . . ?
C19 C18 C21 F211 -179(3) . . . . ?
C17 C18 C21 F214 -36(6) . . . . ?
C19 C18 C21 F214 148(6) . . . . ?
C17 C18 C21 F216 -140(8) . . . . ?
C19 C18 C21 F216 43(8) . . . . ?
F72 C7 F71 F74 45(7) . . . . ?
F73 C7 F71 F74 140(4) . . . . ?
C4 C7 F71 F74 -102(5) . . . . ?
F71 C7 F72 F74 -45(8) . . . . ?
F73 C7 F72 F74 -142(3) . . . . ?
C4 C7 F72 F74 99(6) . . . . ?
F71 C7 F72 F73 97(7) . . . . ?
F74 C7 F72 F73 142(3) . . . . ?
C4 C7 F72 F73 -119(7) . . . . ?
F71 C7 F73 F72 -131(4) . . . . ?
F74 C7 F73 F72 -63(7) . . . . ?
C4 C7 F73 F72 118(5) . . . . ?
F74 F72 F73 C7 35(4) . . . . ?
F71 C7 F74 F72 146(4) . . . . ?
F73 C7 F74 F72 70(9) . . . . ?
C4 C7 F74 F72 -111(3) . . . . ?
F72 C7 F74 F71 -146(4) . . . . ?
F73 C7 F74 F71 -76(7) . . . . ?
C4 C7 F74 F71 103(4) . . . . ?
F73 F72 F74 C7 -27(3) . . . . ?
C7 F72 F74 F71 25(2) . . . . ?
F73 F72 F74 F71 -2(2) . . . . ?
C7 F71 F74 F72 -23(3) . . . . ?
F144 C14 F142 F143 35(9) . . . . ?
F141 C14 F142 F143 141(6) . . . . ?
C11 C14 F142 F143 -113(5) . . . . ?
F144 C14 F143 F142 -156(4) . . . . ?
F141 C14 F143 F142 -87(12) . . . . ?
C11 C14 F143 F142 102(6) . . . . ?
C55 N1 C51 C52 61(2) . . . . ?
C63 N1 C51 C52 -58(2) . . . . ?
C59 N1 C51 C52 -179.3(17) . . . . ?
N1 C51 C52 C53 -175.9(19) . . . . ?
C51 C52 C53 C54 -175(2) . . . . ?
C63 N1 C55 C56 179.0(17) . . . . ?
C51 N1 C55 C56 57(2) . . . . ?
C59 N1 C55 C56 -60(2) . . . . ?
N1 C55 C56 C57 169(2) . . . . ?
C55 C56 C57 C58 -177(2) . . . . ?
C55 N1 C59 C60 -60(2) . . . . ?
C63 N1 C59 C60 58(2) . . . . ?
C51 N1 C59 C60 178.5(15) . . . . ?
N1 C59 C60 C61 -172.6(17) . . . . ?
C59 C60 C61 C62 -173(2) . . . . ?
C55 N1 C63 C64 177.0(17) . . . . ?
C51 N1 C63 C64 -60(2) . . . . ?
C59 N1 C63 C64 57(2) . . . . ?
N1 C63 C64 C65 179.0(18) . . . . ?
C63 C64 C65 C66 177(2) . . . . ?
